data_4331623
loop_
_publ_author_name
'Kapoor, Ramesh N.'
'Cervantes-Lee, Francisco'
'Campana, Charles F.'
'Haltiwanger, Curtis'
'Abney, Kent'
'Pannell, Keith H.'

_publ_section_title
;
 Synthesis, Structural and Spectroscopic Characterization, Catalytic
 Properties, and Thermal Transformations of New Cyclic Di- and
 Trisiloxanediolato Tantalum Complexes
;
_journal_issue 5
_journal_name_full 'Inorganic Chemistry'
_journal_page_first 2203
_journal_page_last 2208
_journal_paper_doi 10.1021/ic051274w
_journal_volume 45
_journal_year 2006
_chemical_formula_sum 'C12 H35 O8 Si5 Ta'
_chemical_formula_weight 628.80
_chemical_name_systematic
; 
 ? 
;
_space_group_IT_number 61
_symmetry_cell_setting orthorhombic
_symmetry_space_group_name_Hall '-P 2ac 2ab'
_symmetry_space_group_name_H-M 'P b c a'
_atom_sites_solution_hydrogens geom
_atom_sites_solution_primary direct
_atom_sites_solution_secondary difmap
_audit_creation_method SHELXL-97
_cell_angle_alpha 90.00
_cell_angle_beta 90.00
_cell_angle_gamma 90.00
_cell_formula_units_Z 8
_cell_length_a 12.6917(4)
_cell_length_b 17.1502(5)
_cell_length_c 23.9634(7)
_cell_measurement_reflns_used 8470
_cell_measurement_temperature 100(2)
_cell_measurement_theta_max 66.7
_cell_measurement_theta_min 4.7
_cell_volume 5216.0(3)
_computing_cell_refinement 'Bruker SMART'
_computing_data_collection 'Bruker SMART'
_computing_data_reduction 'Bruker SAINT'
_computing_molecular_graphics 'Bruker SHELXTL'
_computing_publication_material 'Bruker SHELXTL'
_computing_structure_refinement 'SHELXL-97 (Sheldrick, 1997)'
_computing_structure_solution 'SHELXS-97 (Sheldrick, 1990)'
_diffrn_ambient_temperature 100(2)
_diffrn_measured_fraction_theta_full 0.999
_diffrn_measured_fraction_theta_max 0.999
_diffrn_measurement_device_type 'CCD area detector'
_diffrn_measurement_method 'phi and omega scans'
_diffrn_radiation_monochromator graphite
_diffrn_radiation_source 'fine-focus sealed tube'
_diffrn_radiation_type MoK\a
_diffrn_radiation_wavelength 0.71073
_diffrn_reflns_av_R_equivalents 0.0331
_diffrn_reflns_av_sigmaI/netI 0.0203
_diffrn_reflns_limit_h_max 16
_diffrn_reflns_limit_h_min -16
_diffrn_reflns_limit_k_max 22
_diffrn_reflns_limit_k_min -22
_diffrn_reflns_limit_l_max 31
_diffrn_reflns_limit_l_min -31
_diffrn_reflns_number 63757
_diffrn_reflns_theta_full 27.50
_diffrn_reflns_theta_max 27.50
_diffrn_reflns_theta_min 2.34
_exptl_absorpt_coefficient_mu 4.474
_exptl_absorpt_correction_T_max 0.5939
_exptl_absorpt_correction_T_min 0.3892
_exptl_absorpt_correction_type SADABS
_exptl_crystal_colour Colorless
_exptl_crystal_density_diffrn 1.601
_exptl_crystal_density_meas 0
_exptl_crystal_density_method 'not measured'
_exptl_crystal_description Prism
_exptl_crystal_F_000 2512
_exptl_crystal_size_max 0.26
_exptl_crystal_size_mid 0.26
_exptl_crystal_size_min 0.13
_refine_diff_density_max 1.705
_refine_diff_density_min -0.588
_refine_diff_density_rms 0.111
_refine_ls_extinction_method none
_refine_ls_goodness_of_fit_ref 1.355
_refine_ls_hydrogen_treatment mixed
_refine_ls_matrix_type full
_refine_ls_number_parameters 281
_refine_ls_number_reflns 6000
_refine_ls_number_restraints 0
_refine_ls_restrained_S_all 1.355
_refine_ls_R_factor_all 0.0379
_refine_ls_R_factor_gt 0.0282
_refine_ls_shift/su_max 0.004
_refine_ls_shift/su_mean 0.000
_refine_ls_structure_factor_coef Fsqd
_refine_ls_weighting_details 'calc w=1/[\s^2^(Fo^2^)+(0.0400P)^2^+0.0000P] where P=(Fo^2^+2Fc^2^)/3'
_refine_ls_weighting_scheme calc
_refine_ls_wR_factor_gt 0.0775
_refine_ls_wR_factor_ref 0.0845
_reflns_number_gt 4762
_reflns_number_total 6000
_reflns_threshold_expression >2sigma(I)
_cod_data_source_file ic051274wsup1.cif
_cod_data_source_block utep1s
_cod_depositor_comments
;
The following automatic conversions were performed:

'_symmetry_cell_setting' value 'Orthorhombic' changed to
'orthorhombic' according to
/home/saulius/struct/CIF-dictionaries/cif_core.dic dictionary named
'cif_core.dic' version 2.4.2 from 2011-04-26.

Automatic conversion script
Id: cif_fix_values 1891 2012-01-12 08:04:46Z andrius 
;
_cod_original_sg_symbol_H-M Pbca
_cod_database_code 4331623

loop_
_symmetry_equiv_pos_as_xyz
'x, y, z'
'-x+1/2, -y, z+1/2'
'-x, y+1/2, -z+1/2'
'x+1/2, -y+1/2, -z'
'-x, -y, -z'
'x-1/2, y, -z-1/2'
'x, -y-1/2, z-1/2'
'-x-1/2, y-1/2, z'

loop_
_atom_site_label
_atom_site_type_symbol
_atom_site_fract_x
_atom_site_fract_y
_atom_site_fract_z
_atom_site_U_iso_or_equiv
_atom_site_adp_type
_atom_site_occupancy
_atom_site_symmetry_multiplicity
_atom_site_calc_flag
_atom_site_refinement_flags
Ta1 Ta 0.002373(8) 0.545625(7) 0.435927(5) 0.02617(7) Uani 1 1 d .
Si1 Si -0.03519(10) 0.48422(6) 0.30013(4) 0.0481(2) Uani 1 1 d .
Si2 Si -0.08269(9) 0.65702(6) 0.26806(4) 0.0557(3) Uani 1 1 d .
Si3 Si 0.03386(8) 0.72327(5) 0.37346(4) 0.0409(2) Uani 1 1 d .
Si4 Si 0.27765(7) 0.51907(6) 0.43948(3) 0.0368(2) Uani 1 1 d .
Si5 Si 0.26841(7) 0.42234(6) 0.54611(4) 0.0403(2) Uani 1 1 d .
C12 C 0.0545(3) 0.63157(18) 0.54732(14) 0.0432(8) Uani 1 1 d .
H12A H 0.0964 0.6599 0.5190 0.056(10) Uiso 1 1 calc R
H12B H 0.1022 0.6167 0.5782 0.044(9) Uiso 1 1 calc R
O1 O -0.00529(15) 0.49867(15) 0.36514(9) 0.0411(6) Uani 1 1 d .
O2 O -0.0830(3) 0.56468(16) 0.27544(14) 0.1036(13) Uani 1 1 d .
O3 O -0.0020(2) 0.6952(2) 0.31238(13) 0.0683(10) Uani 1 1 d .
O4 O 0.01149(16) 0.65227(14) 0.41689(11) 0.0421(6) Uani 1 1 d .
O5 O -0.1476(2) 0.55260(14) 0.44158(10) 0.0417(6) Uani 1 1 d .
O6 O 0.1525(2) 0.53692(14) 0.43824(9) 0.0405(6) Uani 1 1 d .
O7 O 0.30132(18) 0.44925(13) 0.48350(10) 0.0503(6) Uani 1 1 d .
O8 O 0.00995(13) 0.56287(13) 0.52286(9) 0.0297(5) Uani 1 1 d .
C1 C 0.0818(5) 0.4565(5) 0.2618(2) 0.118(2) Uani 1 1 d .
H1A H 0.0635 0.4477 0.2225 0.17(3) Uiso 1 1 calc R
H1B H 0.1111 0.4085 0.2777 0.059(14) Uiso 1 1 calc R
H1C H 0.1343 0.4983 0.2643 0.18(3) Uiso 1 1 calc R
C2 C -0.1381(4) 0.4099(3) 0.2948(2) 0.0723(13) Uani 1 1 d .
H2A H -0.1983 0.4249 0.3181 0.096(17) Uiso 1 1 calc R
H2B H -0.1103 0.3597 0.3076 0.15(2) Uiso 1 1 calc R
H2C H -0.1609 0.4053 0.2559 0.104(16) Uiso 1 1 calc R
C3 C -0.0368(4) 0.6833(3) 0.19826(17) 0.0689(12) Uani 1 1 d .
H3A H 0.0372 0.6679 0.1940 0.097(18) Uiso 1 1 calc R
H3B H -0.0432 0.7398 0.1931 0.13(2) Uiso 1 1 calc R
H3C H -0.0796 0.6563 0.1702 0.098(16) Uiso 1 1 calc R
C4 C -0.2169(4) 0.6926(6) 0.2807(3) 0.124(2) Uani 1 1 d .
H4A H -0.2663 0.6646 0.2565 0.088(16) Uiso 1 1 calc R
H4B H -0.2202 0.7486 0.2725 0.35(8) Uiso 1 1 calc R
H4C H -0.2357 0.6838 0.3199 0.23(4) Uiso 1 1 calc R
C5 C -0.0396(5) 0.8097(2) 0.3953(2) 0.0774(13) Uani 1 1 d .
H5A H -0.0291 0.8515 0.3680 0.13(2) Uiso 1 1 calc R
H5B H -0.0144 0.8269 0.4319 0.08(2) Uiso 1 1 calc R
H5C H -0.1148 0.7970 0.3976 0.107(18) Uiso 1 1 calc R
C6 C 0.1766(3) 0.7432(3) 0.3710(2) 0.0759(12) Uani 1 1 d .
H6A H 0.2149 0.6944 0.3646 0.12(2) Uiso 1 1 calc R
H6B H 0.1992 0.7660 0.4066 0.15(2) Uiso 1 1 calc R
H6C H 0.1916 0.7798 0.3406 0.109(17) Uiso 1 1 calc R
C7 C 0.3206(3) 0.4861(2) 0.37025(15) 0.0565(9) Uani 1 1 d .
H7A H 0.2844 0.4375 0.3607 0.104(17) Uiso 1 1 calc R
H7B H 0.3969 0.4772 0.3706 0.091(15) Uiso 1 1 calc R
H7C H 0.3035 0.5261 0.3425 0.101(16) Uiso 1 1 calc R
C8 C 0.3498(3) 0.6068(2) 0.46221(18) 0.0631(10) Uani 1 1 d .
H8A H 0.3463 0.6465 0.4329 0.15(3) Uiso 1 1 calc R
H8B H 0.4236 0.5932 0.4693 0.097(16) Uiso 1 1 calc R
H8C H 0.3179 0.6271 0.4965 0.092(16) Uiso 1 1 calc R
C9 C 0.2849(4) 0.3158(2) 0.5482(2) 0.0734(13) Uani 1 1 d .
H9A H 0.2755 0.2973 0.5866 0.15(2) Uiso 1 1 calc R
H9B H 0.3557 0.3021 0.5352 0.15(2) Uiso 1 1 calc R
H9C H 0.2323 0.2912 0.5240 0.099(18) Uiso 1 1 calc R
C10 C 0.3540(3) 0.4705(3) 0.59761(19) 0.0708(12) Uani 1 1 d .
H10A H 0.3529 0.5270 0.5914 0.12(2) Uiso 1 1 calc R
H10B H 0.4262 0.4511 0.5936 0.15(2) Uiso 1 1 calc R
H10C H 0.3283 0.4591 0.6353 0.14(2) Uiso 1 1 calc R
C11 C -0.0303(5) 0.6833(3) 0.5690(2) 0.0756(14) Uani 1 1 d .
H11A H -0.0718 0.7036 0.5377 0.17(3) Uiso 1 1 calc R
H11B H 0.0013 0.7268 0.5895 0.22(5) Uiso 1 1 calc R
H11C H -0.0762 0.6535 0.5940 0.047(10) Uiso 1 1 calc R

loop_
_atom_site_aniso_label
_atom_site_aniso_U_11
_atom_site_aniso_U_22
_atom_site_aniso_U_33
_atom_site_aniso_U_23
_atom_site_aniso_U_13
_atom_site_aniso_U_12
Ta1 0.03018(10) 0.02703(10) 0.02128(10) 0.00174(4) 0.00057(4) 0.00124(4)
Si1 0.0677(6) 0.0490(6) 0.0275(5) -0.0022(4) -0.0077(5) -0.0099(5)
Si2 0.0765(7) 0.0542(6) 0.0363(5) 0.0128(4) -0.0116(5) -0.0055(5)
Si3 0.0582(5) 0.0309(4) 0.0336(5) 0.0038(4) 0.0014(4) 0.0000(4)
Si4 0.0310(4) 0.0446(5) 0.0348(5) 0.0029(4) 0.0036(3) 0.0010(4)
Si5 0.0333(4) 0.0467(5) 0.0409(5) 0.0078(4) -0.0013(4) 0.0073(4)
C12 0.065(2) 0.0328(17) 0.0319(17) -0.0053(14) -0.0015(16) -0.0122(15)
O1 0.0623(16) 0.0376(13) 0.0234(11) -0.0009(9) -0.0010(9) -0.0026(9)
O2 0.183(4) 0.0529(17) 0.075(2) 0.0197(15) -0.063(2) -0.018(2)
O3 0.108(3) 0.060(2) 0.0371(16) 0.0090(14) -0.0192(13) -0.0158(13)
O4 0.0590(16) 0.0317(12) 0.0356(13) 0.0060(10) 0.0015(10) -0.0001(9)
O5 0.0287(12) 0.0583(17) 0.0381(14) 0.0098(9) -0.0013(9) 0.0044(10)
O6 0.0263(12) 0.0564(16) 0.0388(15) 0.0119(9) 0.0042(9) 0.0023(9)
O7 0.0451(13) 0.0599(16) 0.0459(14) 0.0163(11) 0.0089(11) 0.0141(10)
O8 0.0385(12) 0.0249(10) 0.0257(11) -0.0032(8) -0.0003(7) -0.0017(7)
C1 0.104(5) 0.193(8) 0.057(3) -0.047(4) 0.024(3) -0.003(5)
C2 0.077(3) 0.064(3) 0.076(3) 0.002(2) -0.029(3) -0.017(2)
C3 0.075(3) 0.088(4) 0.043(2) 0.014(2) -0.008(2) -0.012(3)
C4 0.084(4) 0.213(8) 0.074(4) 0.011(4) 0.003(3) 0.006(4)
C5 0.104(4) 0.039(2) 0.089(4) 0.010(2) 0.026(3) 0.015(2)
C6 0.069(3) 0.079(3) 0.079(3) 0.009(3) 0.013(2) -0.017(2)
C7 0.060(2) 0.065(3) 0.045(2) -0.0022(19) 0.0115(17) 0.009(2)
C8 0.058(3) 0.067(3) 0.064(3) -0.006(2) -0.005(2) -0.014(2)
C9 0.094(4) 0.055(2) 0.072(3) 0.012(2) 0.009(3) 0.021(2)
C10 0.050(2) 0.100(4) 0.062(3) -0.004(2) -0.012(2) -0.007(2)
C11 0.103(3) 0.047(3) 0.077(4) -0.029(2) 0.012(3) 0.004(3)

loop_
_atom_type_symbol
_atom_type_description
_atom_type_scat_dispersion_real
_atom_type_scat_dispersion_imag
_atom_type_scat_source
C C 0.0033 0.0016 'International Tables Vol C Tables 4.2.6.8 and 6.1.1.4'
H H 0.0000 0.0000 'International Tables Vol C Tables 4.2.6.8 and 6.1.1.4'
O O 0.0106 0.0060 'International Tables Vol C Tables 4.2.6.8 and 6.1.1.4'
Si Si 0.0817 0.0704 'International Tables Vol C Tables 4.2.6.8 and 6.1.1.4'
Ta Ta -0.7052 6.5227 'International Tables Vol C Tables 4.2.6.8 and 6.1.1.4'

loop_
_geom_angle_atom_site_label_1
_geom_angle_atom_site_label_2
_geom_angle_atom_site_label_3
_geom_angle
_geom_angle_site_symmetry_1
_geom_angle_site_symmetry_3
O1 Ta1 O4 101.54(11) . .
O1 Ta1 O6 92.54(9) . .
O4 Ta1 O6 91.24(9) . .
O1 Ta1 O5 92.24(9) . .
O4 Ta1 O5 91.00(9) . .
O6 Ta1 O5 174.21(11) . .
O1 Ta1 O8 162.70(10) . .
O4 Ta1 O8 95.75(10) . .
O6 Ta1 O8 86.37(8) . .
O5 Ta1 O8 88.09(8) . .
O1 Ta1 O8 92.33(10) . 5_566
O4 Ta1 O8 166.06(10) . 5_566
O6 Ta1 O8 89.51(8) . 5_566
O5 Ta1 O8 87.04(8) . 5_566
O8 Ta1 O8 70.41(10) . 5_566
O2 Si1 O1 107.95(16) . .
O2 Si1 C1 110.2(3) . .
O1 Si1 C1 109.6(2) . .
O2 Si1 C2 107.5(2) . .
O1 Si1 C2 109.89(18) . .
C1 Si1 C2 111.6(3) . .
O2 Si2 O3 109.37(17) . .
O2 Si2 C3 110.3(2) . .
O3 Si2 C3 107.4(2) . .
O2 Si2 C4 108.1(4) . .
O3 Si2 C4 110.2(3) . .
C3 Si2 C4 111.4(3) . .
O3 Si3 O4 108.01(16) . .
O3 Si3 C5 111.0(2) . .
O4 Si3 C5 109.57(19) . .
O3 Si3 C6 107.7(2) . .
O4 Si3 C6 109.29(18) . .
C5 Si3 C6 111.1(2) . .
O6 Si4 O7 109.45(12) . .
O6 Si4 C7 109.47(16) . .
O7 Si4 C7 107.78(16) . .
O6 Si4 C8 109.81(17) . .
O7 Si4 C8 108.52(17) . .
C7 Si4 C8 111.8(2) . .
O5 Si5 O7 109.65(12) 5_566 .
O5 Si5 C10 108.50(18) 5_566 .
O7 Si5 C10 109.90(19) . .
O5 Si5 C9 111.48(19) 5_566 .
O7 Si5 C9 106.17(18) . .
C10 Si5 C9 111.1(2) . .
O8 C12 C11 110.4(3) . .
Si1 O1 Ta1 160.70(17) . .
Si2 O2 Si1 152.5(2) . .
Si3 O3 Si2 154.2(2) . .
Si3 O4 Ta1 152.89(18) . .
Si5 O5 Ta1 166.42(17) 5_566 .
Si4 O6 Ta1 173.54(16) . .
Si4 O7 Si5 139.64(15) . .
C12 O8 Ta1 122.57(19) . .
C12 O8 Ta1 124.23(19) . 5_566
Ta1 O8 Ta1 109.59(10) . 5_566

loop_
_geom_bond_atom_site_label_1
_geom_bond_atom_site_label_2
_geom_bond_distance
_geom_bond_site_symmetry_2
Ta1 O1 1.880(2) .
Ta1 O4 1.889(2) .
Ta1 O6 1.911(3) .
Ta1 O5 1.912(3) .
Ta1 O8 2.106(2) .
Ta1 O8 2.112(2) 5_566
Si1 O2 1.619(3) .
Si1 O1 1.622(2) .
Si1 C1 1.810(5) .
Si1 C2 1.830(4) .
Si2 O2 1.593(3) .
Si2 O3 1.614(3) .
Si2 C3 1.828(4) .
Si2 C4 1.834(6) .
Si3 O3 1.607(3) .
Si3 O4 1.627(3) .
Si3 C5 1.828(4) .
Si3 C6 1.845(4) .
Si4 O6 1.618(3) .
Si4 O7 1.624(2) .
Si4 C7 1.835(4) .
Si4 C8 1.843(4) .
Si5 O5 1.619(3) 5_566
Si5 O7 1.624(2) .
Si5 C10 1.839(4) .
Si5 C9 1.840(4) .
C12 O8 1.432(4) .
C12 C11 1.488(6) .
O5 Si5 1.619(3) 5_566
O8 Ta1 2.112(2) 5_566
